data_7058178
loop_
_publ_author_name
'Konda, Maruthi'
'Ghosh, Tapas'
'Mobin, Shaikh M.'
'Das, Apurba K.'

_publ_section_title
;
 Intertwined gababutin-based supramolecular double helix
;
_journal_issue 12
_journal_name_full 'New Journal of Chemistry'
_journal_page_first 4830
_journal_paper_doi 10.1039/C8NJ05009K
_journal_volume 43
_journal_year 2019
_chemical_formula_sum 'C13 H23 N O4'
_chemical_formula_weight 257.32
_space_group_IT_number 14
_space_group_name_Hall '-P 2ybc'
_space_group_name_H-M_alt 'P 1 21/c 1'
_symmetry_cell_setting monoclinic
_symmetry_space_group_name_Hall '-P 2ybc'
_symmetry_space_group_name_H-M 'P 1 21/c 1'
_atom_sites_solution_hydrogens geom
_atom_sites_solution_primary direct
_atom_sites_solution_secondary difmap
_audit_creation_method SHELXL-97
_audit_update_record
;
2016-08-29 deposited with the CCDC.    2019-02-15 downloaded from the CCDC.
;
_cell_angle_alpha 90.00
_cell_angle_beta 110.399(7)
_cell_angle_gamma 90.00
_cell_formula_units_Z 4
_cell_length_a 11.6825(7)
_cell_length_b 11.2969(5)
_cell_length_c 11.8091(8)
_cell_measurement_reflns_used 2469
_cell_measurement_temperature 293(2)
_cell_measurement_theta_max 24.5260
_cell_measurement_theta_min 3.4980
_cell_volume 1460.78(16)
_computing_cell_refinement 'CrysAlis RED, Oxford Diffraction Ltd.,'
_computing_data_collection 'CrysAlis CCD, Oxford Diffraction Ltd.,'
_computing_data_reduction 'CrysAlis RED, Oxford Diffraction Ltd.,'
_computing_molecular_graphics Ortep3
_computing_publication_material Shelx97
_computing_structure_refinement 'SHELXL-97 (Sheldrick, 1997)'
_computing_structure_solution 'SHELXS-97 (Sheldrick, 1997)'
_diffrn_ambient_temperature 150(2)
_diffrn_detector_area_resol_mean 15.9948
_diffrn_measured_fraction_theta_full 0.998
_diffrn_measured_fraction_theta_max 0.998
_diffrn_measurement_device_type 'OXFORD DIFFRACTION SUPER NOVA'
_diffrn_measurement_method \w/q-scan
_diffrn_radiation_monochromator graphite
_diffrn_radiation_source 'Micro-Focus (Mo) X-ray Source'
_diffrn_radiation_type MoK\a
_diffrn_radiation_wavelength 0.71073
_diffrn_reflns_av_R_equivalents 0.0551
_diffrn_reflns_av_sigmaI/netI 0.0456
_diffrn_reflns_limit_h_max 13
_diffrn_reflns_limit_h_min -13
_diffrn_reflns_limit_k_max 13
_diffrn_reflns_limit_k_min -12
_diffrn_reflns_limit_l_max 14
_diffrn_reflns_limit_l_min -11
_diffrn_reflns_number 10187
_diffrn_reflns_theta_full 24.99
_diffrn_reflns_theta_max 24.99
_diffrn_reflns_theta_min 3.50
_exptl_absorpt_coefficient_mu 0.086
_exptl_absorpt_correction_T_max 0.9822
_exptl_absorpt_correction_T_min 0.9722
_exptl_absorpt_correction_type multi-scan
_exptl_absorpt_process_details
;
CrysAlis RED, Oxford Diffraction Ltd.,
Version 1.171.31.7 (release 18-10-2006 CrysAlis171 .NET)
(compiled Oct 18 2006,16:28:17)
Empirical absorption correction using spherical harmonics,
 implemented in SCALE3 ABSPACK scaling algorithm.
;
_exptl_crystal_colour colorless
_exptl_crystal_density_diffrn 1.170
_exptl_crystal_density_method 'not measured'
_exptl_crystal_description block
_exptl_crystal_F_000 560
_exptl_crystal_size_max 0.33
_exptl_crystal_size_mid 0.26
_exptl_crystal_size_min 0.21
_refine_diff_density_max 0.364
_refine_diff_density_min -0.227
_refine_diff_density_rms 0.042
_refine_ls_extinction_coef 0.006(3)
_refine_ls_extinction_expression Fc^*^=kFc[1+0.001xFc^2^\l^3^/sin(2\q)]^-1/4^
_refine_ls_extinction_method SHELXL
_refine_ls_goodness_of_fit_ref 1.056
_refine_ls_hydrogen_treatment riding
_refine_ls_matrix_type full
_refine_ls_number_parameters 167
_refine_ls_number_reflns 2567
_refine_ls_number_restraints 0
_refine_ls_restrained_S_all 1.056
_refine_ls_R_factor_all 0.0943
_refine_ls_R_factor_gt 0.0629
_refine_ls_shift/su_max 0.000
_refine_ls_shift/su_mean 0.000
_refine_ls_structure_factor_coef Fsqd
_refine_ls_weighting_details 'calc w=1/[\s^2^(Fo^2^)+(0.0774P)^2^+0.6546P] where P=(Fo^2^+2Fc^2^)/3'
_refine_ls_weighting_scheme calc
_refine_ls_wR_factor_gt 0.1637
_refine_ls_wR_factor_ref 0.1902
_reflns_number_gt 1693
_reflns_number_total 2567
_reflns_threshold_expression >2sigma(I)
_cod_data_source_file c8nj05009k2.cif
_cod_data_source_block akd013
_cod_depositor_comments
;
The following automatic conversions were performed:

'_symmetry_cell_setting' value 'Monoclinic' changed to 'monoclinic'
according to
/home/data/users/saulius/crontab/automatic-downloads/rss-feeds/RSC/lib/dictionaries/cif_core.dic
dictionary named 'cif_core.dic' version 2.4.2 from 2011-04-26.

Automatic conversion script
Id: cif_fix_values 4973 2017-02-22 13:04:09Z antanas 

 Adding full bibliography for 7058178--7058180.cif.
;
_cod_original_cell_volume 1460.78(15)
_cod_original_sg_symbol_H-M 'P 21/c'
_cod_database_code 7058178

loop_
_symmetry_equiv_pos_as_xyz
'x, y, z'
'-x, y+1/2, -z+1/2'
'-x, -y, -z'
'x, -y-1/2, z-1/2'

loop_
_atom_site_label
_atom_site_type_symbol
_atom_site_fract_x
_atom_site_fract_y
_atom_site_fract_z
_atom_site_U_iso_or_equiv
_atom_site_adp_type
_atom_site_occupancy
_atom_site_symmetry_multiplicity
_atom_site_calc_flag
_atom_site_refinement_flags
O1 O 0.21150(16) 0.16659(18) 0.3566(2) 0.0657(7) Uani 1 1 d .
O2 O 0.25387(19) 0.3209(2) 0.2575(2) 0.0807(8) Uani 1 1 d .
O3 O 0.57312(19) -0.04987(19) 0.4026(2) 0.0691(7) Uani 1 1 d .
O4 O 0.72672(17) 0.01980(18) 0.3534(2) 0.0660(7) Uani 1 1 d .
H4 H 0.7164 -0.0423 0.3152 0.099 Uiso 1 1 calc R
N1 N 0.3968(2) 0.1859(2) 0.3516(3) 0.0667(8) Uani 1 1 d .
H1 H 0.4132 0.1282 0.4023 0.080 Uiso 1 1 calc R
C1 C 0.0851(4) 0.3176(4) 0.4003(5) 0.1082(15) Uani 1 1 d .
H1A H 0.1423 0.3137 0.4815 0.162 Uiso 1 1 calc R
H1B H 0.0048 0.3326 0.4020 0.162 Uiso 1 1 calc R
H1C H 0.1079 0.3803 0.3576 0.162 Uiso 1 1 calc R
C2 C 0.0115(3) 0.2067(5) 0.2059(4) 0.1084(16) Uani 1 1 d .
H2A H 0.0354 0.2745 0.1704 0.163 Uiso 1 1 calc R
H2B H -0.0735 0.2126 0.1954 0.163 Uiso 1 1 calc R
H2C H 0.0253 0.1361 0.1674 0.163 Uiso 1 1 calc R
C3 C 0.0407(3) 0.1030(4) 0.3984(4) 0.0941(14) Uani 1 1 d .
H3A H 0.0503 0.0286 0.3636 0.141 Uiso 1 1 calc R
H3B H -0.0440 0.1153 0.3868 0.141 Uiso 1 1 calc R
H3C H 0.0876 0.1026 0.4833 0.141 Uiso 1 1 calc R
C4 C 0.0853(2) 0.2021(3) 0.3375(3) 0.0567(8) Uani 1 1 d .
C5 C 0.2853(2) 0.2319(3) 0.3170(3) 0.0530(7) Uani 1 1 d .
C6 C 0.4931(2) 0.2267(3) 0.3093(3) 0.0561(8) Uani 1 1 d .
H6A H 0.4667 0.2995 0.2642 0.067 Uiso 1 1 calc R
H6B H 0.5049 0.1681 0.2543 0.067 Uiso 1 1 calc R
C7 C 0.6159(2) 0.2490(2) 0.4104(3) 0.0503(7) Uani 1 1 d .
C8 C 0.6077(3) 0.3510(3) 0.4935(4) 0.0733(10) Uani 1 1 d .
H8A H 0.5264 0.3552 0.4978 0.088 Uiso 1 1 calc R
H8B H 0.6661 0.3394 0.5744 0.088 Uiso 1 1 calc R
C9 C 0.6357(4) 0.4598(3) 0.4403(5) 0.1026(14) Uani 1 1 d .
H9A H 0.6730 0.5180 0.5026 0.123 Uiso 1 1 calc R
H9B H 0.5619 0.4933 0.3826 0.123 Uiso 1 1 calc R
C10 C 0.7221(4) 0.4238(3) 0.3791(5) 0.1090(16) Uani 1 1 d .
H10A H 0.7055 0.4683 0.3048 0.131 Uiso 1 1 calc R
H10B H 0.8054 0.4400 0.4310 0.131 Uiso 1 1 calc R
C11 C 0.7067(3) 0.2971(3) 0.3524(3) 0.0643(9) Uani 1 1 d .
H11A H 0.7846 0.2567 0.3857 0.077 Uiso 1 1 calc R
H11B H 0.6750 0.2844 0.2657 0.077 Uiso 1 1 calc R
C12 C 0.6596(2) 0.1358(2) 0.4845(3) 0.0538(7) Uani 1 1 d .
H12A H 0.7446 0.1460 0.5350 0.065 Uiso 1 1 calc R
H12B H 0.6130 0.1254 0.5375 0.065 Uiso 1 1 calc R
C13 C 0.6486(2) 0.0258(2) 0.4111(2) 0.0480(7) Uani 1 1 d .

loop_
_atom_site_aniso_label
_atom_site_aniso_U_11
_atom_site_aniso_U_22
_atom_site_aniso_U_33
_atom_site_aniso_U_23
_atom_site_aniso_U_13
_atom_site_aniso_U_12
O1 0.0403(10) 0.0634(13) 0.0985(17) 0.0300(11) 0.0306(10) 0.0017(9)
O2 0.0620(14) 0.0721(15) 0.125(2) 0.0463(15) 0.0543(14) 0.0165(11)
O3 0.0716(14) 0.0573(13) 0.0936(17) -0.0126(11) 0.0480(12) -0.0130(11)
O4 0.0631(12) 0.0573(13) 0.0948(16) -0.0210(11) 0.0492(12) -0.0073(9)
N1 0.0433(13) 0.0610(16) 0.103(2) 0.0343(15) 0.0349(13) 0.0065(11)
C1 0.102(3) 0.094(3) 0.163(4) -0.021(3) 0.089(3) -0.013(2)
C2 0.062(2) 0.171(5) 0.084(3) 0.027(3) 0.016(2) -0.005(2)
C3 0.0501(19) 0.102(3) 0.138(4) 0.044(3) 0.043(2) -0.0052(18)
C4 0.0367(14) 0.0644(19) 0.073(2) 0.0147(15) 0.0236(14) 0.0018(12)
C5 0.0443(15) 0.0500(17) 0.071(2) 0.0107(15) 0.0276(14) -0.0015(12)
C6 0.0480(16) 0.0516(17) 0.078(2) 0.0134(14) 0.0337(15) 0.0035(12)
C7 0.0486(15) 0.0454(15) 0.0682(19) -0.0075(13) 0.0345(14) -0.0028(11)
C8 0.089(2) 0.0535(19) 0.097(3) -0.0176(17) 0.057(2) -0.0002(16)
C9 0.120(3) 0.057(2) 0.150(4) -0.026(2) 0.071(3) -0.009(2)
C10 0.128(3) 0.059(2) 0.180(5) -0.010(3) 0.104(4) -0.019(2)
C11 0.0560(17) 0.0607(19) 0.091(2) -0.0086(17) 0.0443(17) -0.0116(14)
C12 0.0487(15) 0.0566(17) 0.0592(18) -0.0087(14) 0.0226(13) 0.0008(12)
C13 0.0404(14) 0.0509(16) 0.0556(18) 0.0019(13) 0.0206(12) 0.0057(12)

loop_
_atom_type_symbol
_atom_type_description
_atom_type_scat_dispersion_real
_atom_type_scat_dispersion_imag
_atom_type_scat_source
C C 0.0033 0.0016 'International Tables Vol C Tables 4.2.6.8 and 6.1.1.4'
H H 0.0000 0.0000 'International Tables Vol C Tables 4.2.6.8 and 6.1.1.4'
N N 0.0061 0.0033 'International Tables Vol C Tables 4.2.6.8 and 6.1.1.4'
O O 0.0106 0.0060 'International Tables Vol C Tables 4.2.6.8 and 6.1.1.4'

loop_
_geom_angle_atom_site_label_1
_geom_angle_atom_site_label_2
_geom_angle_atom_site_label_3
_geom_angle
C5 O1 C4 122.1(2)
C13 O4 H4 109.5
C5 N1 C6 124.3(2)
C5 N1 H1 117.8
C6 N1 H1 117.8
C4 C1 H1A 109.5
C4 C1 H1B 109.5
H1A C1 H1B 109.5
C4 C1 H1C 109.5
H1A C1 H1C 109.5
H1B C1 H1C 109.5
C4 C2 H2A 109.5
C4 C2 H2B 109.5
H2A C2 H2B 109.5
C4 C2 H2C 109.5
H2A C2 H2C 109.5
H2B C2 H2C 109.5
C4 C3 H3A 109.5
C4 C3 H3B 109.5
H3A C3 H3B 109.5
C4 C3 H3C 109.5
H3A C3 H3C 109.5
H3B C3 H3C 109.5
O1 C4 C2 110.7(3)
O1 C4 C1 109.7(3)
C2 C4 C1 112.6(4)
O1 C4 C3 102.6(2)
C2 C4 C3 110.5(3)
C1 C4 C3 110.3(3)
O2 C5 N1 124.8(3)
O2 C5 O1 124.1(2)
N1 C5 O1 111.1(2)
N1 C6 C7 114.2(2)
N1 C6 H6A 108.7
C7 C6 H6A 108.7
N1 C6 H6B 108.7
C7 C6 H6B 108.7
H6A C6 H6B 107.6
C12 C7 C6 110.1(2)
C12 C7 C8 110.1(2)
C6 C7 C8 111.8(2)
C12 C7 C11 113.7(2)
C6 C7 C11 108.2(2)
C8 C7 C11 102.9(2)
C9 C8 C7 106.4(3)
C9 C8 H8A 110.4
C7 C8 H8A 110.4
C9 C8 H8B 110.4
C7 C8 H8B 110.4
H8A C8 H8B 108.6
C8 C9 C10 105.6(3)
C8 C9 H9A 110.6
C10 C9 H9A 110.6
C8 C9 H9B 110.6
C10 C9 H9B 110.6
H9A C9 H9B 108.8
C11 C10 C9 108.6(3)
C11 C10 H10A 110.0
C9 C10 H10A 110.0
C11 C10 H10B 110.0
C9 C10 H10B 110.0
H10A C10 H10B 108.4
C10 C11 C7 107.4(3)
C10 C11 H11A 110.2
C7 C11 H11A 110.2
C10 C11 H11B 110.2
C7 C11 H11B 110.2
H11A C11 H11B 108.5
C13 C12 C7 114.8(2)
C13 C12 H12A 108.6
C7 C12 H12A 108.6
C13 C12 H12B 108.6
C7 C12 H12B 108.6
H12A C12 H12B 107.5
O3 C13 O4 122.6(3)
O3 C13 C12 123.4(2)
O4 C13 C12 114.0(2)

loop_
_geom_bond_atom_site_label_1
_geom_bond_atom_site_label_2
_geom_bond_distance
O1 C5 1.336(3)
O1 C4 1.468(3)
O2 C5 1.209(3)
O3 C13 1.206(3)
O4 C13 1.318(3)
O4 H4 0.8200
N1 C5 1.327(3)
N1 C6 1.456(3)
N1 H1 0.8600
C1 C4 1.501(5)
C1 H1A 0.9600
C1 H1B 0.9600
C1 H1C 0.9600
C2 C4 1.492(5)
C2 H2A 0.9600
C2 H2B 0.9600
C2 H2C 0.9600
C3 C4 1.517(4)
C3 H3A 0.9600
C3 H3B 0.9600
C3 H3C 0.9600
C6 C7 1.533(4)
C6 H6A 0.9700
C6 H6B 0.9700
C7 C12 1.532(4)
C7 C8 1.537(4)
C7 C11 1.550(4)
C8 C9 1.468(5)
C8 H8A 0.9700
C8 H8B 0.9700
C9 C10 1.489(5)
C9 H9A 0.9700
C9 H9B 0.9700
C10 C11 1.462(5)
C10 H10A 0.9700
C10 H10B 0.9700
C11 H11A 0.9700
C11 H11B 0.9700
C12 C13 1.495(4)
C12 H12A 0.9700
C12 H12B 0.9700

loop_
_geom_torsion_atom_site_label_1
_geom_torsion_atom_site_label_2
_geom_torsion_atom_site_label_3
_geom_torsion_atom_site_label_4
_geom_torsion
C5 O1 C4 C2 62.8(4)
C5 O1 C4 C1 -62.1(4)
C5 O1 C4 C3 -179.3(3)
C6 N1 C5 O2 -8.7(5)
C6 N1 C5 O1 171.2(3)
C4 O1 C5 O2 -4.2(5)
C4 O1 C5 N1 176.0(3)
C5 N1 C6 C7 131.1(3)
N1 C6 C7 C12 57.8(3)
N1 C6 C7 C8 -64.8(3)
N1 C6 C7 C11 -177.4(2)
C12 C7 C8 C9 148.2(3)
C6 C7 C8 C9 -89.1(3)
C11 C7 C8 C9 26.7(4)
C7 C8 C9 C10 -30.8(5)
C8 C9 C10 C11 22.8(5)
C9 C10 C11 C7 -5.7(5)
C12 C7 C11 C10 -131.7(3)
C6 C7 C11 C10 105.7(3)
C8 C7 C11 C10 -12.6(4)
C6 C7 C12 C13 45.3(3)
C8 C7 C12 C13 168.9(2)
C11 C7 C12 C13 -76.2(3)
C7 C12 C13 O3 -107.2(3)
C7 C12 C13 O4 71.1(3)
